data_4348509
loop_
_publ_author_name
'Singha Hazari, Arijit'
'Ray, Ritwika'
'Hoque, Md Asmaul'
'Lahiri, Goutam Kumar'

_publ_section_title
;
 Electronic Structure and Multicatalytic Features of Redox-Active
 Bis(arylimino)acenaphthene (BIAN)-Derived Ruthenium Complexes.
;
_journal_issue 16
_journal_name_full 'Inorganic chemistry'
_journal_page_first 8160
_journal_page_last 8173
_journal_paper_doi 10.1021/acs.inorgchem.6b01280
_journal_volume 55
_journal_year 2016
_chemical_formula_moiety 'C41 H33 N5 O3 Ru, 2(Cl O4), 2(C3 H6 O)'
_chemical_formula_sum 'C47 H45 Cl2 N5 O13 Ru'
_chemical_formula_weight 1059.85
_space_group_crystal_system triclinic
_space_group_IT_number 2
_space_group_name_Hall '-P 1'
_space_group_name_H-M_alt 'P -1'
_atom_sites_solution_hydrogens mixed
_audit_creation_date 2016-04-20
_audit_creation_method
;
Olex2 1.2
(compiled 2016.02.19 svn.r3266 for OlexSys, GUI svn.r5155)
;
_cell_angle_alpha 97.715(9)
_cell_angle_beta 101.991(10)
_cell_angle_gamma 105.474(8)
_cell_formula_units_Z 2
_cell_length_a 11.004(8)
_cell_length_b 15.264(11)
_cell_length_c 15.409(10)
_cell_measurement_reflns_used 8165
_cell_measurement_temperature 150(2)
_cell_measurement_theta_max 29.0
_cell_measurement_theta_min 3.2
_cell_volume 2390(3)
_computing_molecular_graphics ORTEP
_computing_publication_material ORTEP
_computing_structure_refinement 'ShelXL (Sheldrick, 2015)'
_diffrn_ambient_temperature 150.15
_diffrn_measured_fraction_theta_full 0.997
_diffrn_measured_fraction_theta_max 0.997
_diffrn_measurement_device_type 'Rigaku Saturn724+ (4x4 bin mode)'
_diffrn_radiation_type MoK\a
_diffrn_radiation_wavelength 0.7107
_diffrn_reflns_av_R_equivalents 0.0710
_diffrn_reflns_av_unetI/netI 0.0634
_diffrn_reflns_Laue_measured_fraction_full 0.997
_diffrn_reflns_Laue_measured_fraction_max 0.997
_diffrn_reflns_limit_h_max 13
_diffrn_reflns_limit_h_min -13
_diffrn_reflns_limit_k_max 18
_diffrn_reflns_limit_k_min -18
_diffrn_reflns_limit_l_max 18
_diffrn_reflns_limit_l_min -18
_diffrn_reflns_number 34959
_diffrn_reflns_point_group_measured_fraction_full 0.997
_diffrn_reflns_point_group_measured_fraction_max 0.997
_diffrn_reflns_theta_full 25.000
_diffrn_reflns_theta_max 25.000
_diffrn_reflns_theta_min 3.203
_exptl_absorpt_coefficient_mu 0.509
_exptl_absorpt_correction_T_max 0.939
_exptl_absorpt_correction_T_min 0.919
_exptl_absorpt_correction_type numerical
_exptl_absorpt_process_details 'NUMABS(Rigaku 1999)'
_exptl_crystal_colour black
_exptl_crystal_density_diffrn 1.473
_exptl_crystal_description block
_exptl_crystal_F_000 1088
_exptl_crystal_size_max 0.16
_exptl_crystal_size_mid 0.14
_exptl_crystal_size_min 0.1
_refine_diff_density_max 1.521
_refine_diff_density_min -0.878
_refine_diff_density_rms 0.101
_refine_ls_extinction_method none
_refine_ls_goodness_of_fit_ref 1.175
_refine_ls_hydrogen_treatment constr
_refine_ls_matrix_type full
_refine_ls_number_parameters 620
_refine_ls_number_reflns 8375
_refine_ls_number_restraints 12
_refine_ls_restrained_S_all 1.201
_refine_ls_R_factor_all 0.0818
_refine_ls_R_factor_gt 0.0744
_refine_ls_shift/su_max 0.000
_refine_ls_shift/su_mean 0.000
_refine_ls_structure_factor_coef Fsqd
_refine_ls_weighting_details 'w=1/[\s^2^(Fo^2^)+(0.0493P)^2^+9.2153P] where P=(Fo^2^+2Fc^2^)/3'
_refine_ls_weighting_scheme calc
_refine_ls_wR_factor_gt 0.1628
_refine_ls_wR_factor_ref 0.1669
_reflns_Friedel_coverage 0.000
_reflns_number_gt 7689
_reflns_number_total 8375
_reflns_threshold_expression 'I > 2\s(I)'
_cod_data_source_file ic6b01280_si_005.cif
_cod_data_source_block 3bCl2O8
_cod_database_code 4348509
_shelx_space_group_comment
;
The symmetry employed for this shelxl refinement is uniquely defined
by the following loop, which should always be used as a source of
symmetry information in preference to the above space-group names.
They are only intended as comments.
;
_shelx_estimated_absorpt_t_max 0.951
_shelx_estimated_absorpt_t_min 0.923
_olex2_refinement_description
;
1. Fixed Uiso
 At 1.2 times of:
  All C(H) groups
 At 1.5 times of:
  All C(H,H,H) groups, All O(H,H) groups
2. Uiso/Uaniso restraints and constraints
Uanis(O7) \\sim Ueq, Uanis(O5) \\sim Ueq: with sigma of 0.005 and sigma for
terminal atoms of 0.005
3.a Rotating group:
 O2(H2A,H2B)
3.b Aromatic/amide H refined with riding coordinates:
 C9(H9), C19(H19), C20(H20), C15(H15), C3(H3), C41(H41), C14(H14), C21(H21),
 C23(H23), C40(H40), C18(H18), C36(H36), C34(H34), C4(H4), C28(H28), C33(H33),
 C22(H22), C5(H5), C8(H8), C27(H27), C26(H26), C7(H7), C31(H31), C37(H37),
 C32(H32)
3.c Idealised Me refined as rotating group:
 C17(H17A,H17B,H17C), C39(H39A,H39B,H39C), C44(H44A,H44B,H44C), C45(H45A,H45B,
 H45C), C47(H47A,H47B,H47C), C42(H42A,H42B,H42C)
;
_shelx_shelxl_version_number 2014/7
_olex2_submission_special_instructions 'No special instructions were received'

loop_
_space_group_symop_operation_xyz
'x, y, z'
'-x, -y, -z'

loop_
_atom_site_label
_atom_site_type_symbol
_atom_site_fract_x
_atom_site_fract_y
_atom_site_fract_z
_atom_site_U_iso_or_equiv
_atom_site_adp_type
_atom_site_occupancy
_atom_site_site_symmetry_order
_atom_site_calc_flag
_atom_site_refinement_flags_posn
_atom_site_refinement_flags_adp
Ru1 Ru 0.51831(4) 0.35185(3) 0.69879(3) 0.02117(14) Uani 1 1 d . .
Cl2 Cl 0.65029(16) 0.70138(11) 0.74061(10) 0.0401(4) Uani 1 1 d . .
Cl1 Cl 0.20674(16) 0.52503(12) 0.78992(11) 0.0418(4) Uani 1 1 d . .
O2 O 0.4407(4) 0.4644(3) 0.6763(3) 0.0322(9) Uani 1 1 d . .
H2A H 0.5027 0.5143 0.6718 0.048 Uiso 1 1 d GR .
H2B H 0.4078 0.4815 0.7222 0.048 Uiso 1 1 d GR .
N1 N 0.5787(4) 0.2394(3) 0.7074(3) 0.0252(10) Uani 1 1 d . .
N2 N 0.3622(4) 0.2495(3) 0.6075(3) 0.0249(10) Uani 1 1 d . .
N4 N 0.6756(4) 0.4398(3) 0.7869(3) 0.0290(11) Uani 1 1 d . .
O1 O -0.0960(4) 0.3084(3) 0.4224(3) 0.0397(10) Uani 1 1 d . .
N3 N 0.6322(4) 0.3999(3) 0.6116(3) 0.0255(10) Uani 1 1 d . .
N5 N 0.4624(5) 0.3438(3) 0.8191(3) 0.0301(11) Uani 1 1 d . .
O8 O 0.6340(5) 0.6248(3) 0.6670(3) 0.0485(12) Uani 1 1 d . .
O6 O 0.2015(5) 0.6006(4) 0.8537(3) 0.0572(14) Uani 1 1 d . .
C13 C 0.2440(5) 0.2639(4) 0.5569(4) 0.0244(12) Uani 1 1 d . .
O3 O 1.0154(5) 0.2279(4) 0.9642(4) 0.0631(15) Uani 1 1 d . .
C11 C 0.3784(5) 0.1668(4) 0.5972(4) 0.0235(11) Uani 1 1 d . .
C1 C 0.5007(5) 0.1614(4) 0.6543(4) 0.0240(11) Uani 1 1 d . .
C2 C 0.5035(5) 0.0651(4) 0.6388(4) 0.0279(12) Uani 1 1 d . .
C10 C 0.3010(6) 0.0710(4) 0.5479(4) 0.0285(12) Uani 1 1 d . .
C35 C 0.6912(5) 0.2364(4) 0.7740(4) 0.0254(12) Uani 1 1 d . .
C12 C 0.3824(6) 0.0147(4) 0.5757(4) 0.0284(12) Uani 1 1 d . .
C9 C 0.1786(6) 0.0266(4) 0.4901(4) 0.0347(14) Uani 1 1 d . .
H9 H 0.1213 0.0612 0.4711 0.042 Uiso 1 1 calc R .
C30 C 0.5577(6) 0.3988(4) 0.8939(4) 0.0352(14) Uani 1 1 d . .
C19 C 0.1732(5) 0.3080(4) 0.6034(4) 0.0273(12) Uani 1 1 d . .
H19 H 0.2030 0.3289 0.6672 0.033 Uiso 1 1 calc R .
C20 C 0.5984(6) 0.3783(4) 0.5202(4) 0.0308(13) Uani 1 1 d . .
H20 H 0.5135 0.3382 0.4899 0.037 Uiso 1 1 calc R .
C24 C 0.7529(5) 0.4607(4) 0.6555(4) 0.0288(13) Uani 1 1 d . .
C15 C 0.0902(6) 0.2514(4) 0.4149(4) 0.0321(13) Uani 1 1 d . .
H15 H 0.0629 0.2333 0.3508 0.038 Uiso 1 1 calc R .
O10 O 0.7569(6) 0.7795(4) 0.7431(4) 0.0749(18) Uani 1 1 d . .
C3 C 0.5899(6) 0.0188(4) 0.6711(4) 0.0346(14) Uani 1 1 d . .
H3 H 0.6713 0.0514 0.7131 0.042 Uiso 1 1 calc R .
C41 C 0.6729(6) 0.2031(4) 0.8512(4) 0.0360(14) Uani 1 1 d . .
H41 H 0.5876 0.1827 0.8598 0.043 Uiso 1 1 calc R .
O11 O 0.6699(6) 0.6705(4) 0.8232(4) 0.0757(17) Uani 1 1 d . .
C25 C 0.7782(5) 0.4829(4) 0.7551(4) 0.0311(13) Uani 1 1 d . .
C14 C 0.2040(6) 0.2379(4) 0.4634(4) 0.0302(13) Uani 1 1 d . .
H14 H 0.2545 0.2105 0.4317 0.036 Uiso 1 1 calc R .
O4 O 0.1698(6) 0.5351(4) 0.7006(4) 0.0764(18) Uani 1 1 d . .
C29 C 0.6795(6) 0.4522(4) 0.8761(4) 0.0353(14) Uani 1 1 d . .
C16 C 0.0177(5) 0.2917(4) 0.4625(4) 0.0310(13) Uani 1 1 d . .
C21 C 0.6836(6) 0.4128(4) 0.4689(4) 0.0377(15) Uani 1 1 d . .
H21 H 0.6573 0.3961 0.4047 0.045 Uiso 1 1 calc R .
C23 C 0.8413(6) 0.4957(4) 0.6060(5) 0.0408(16) Uani 1 1 d . .
H23 H 0.9257 0.5365 0.6366 0.049 Uiso 1 1 calc R .
C40 C 0.7800(7) 0.1995(4) 0.9164(4) 0.0421(16) Uani 1 1 d . .
H40 H 0.7673 0.1763 0.9691 0.050 Uiso 1 1 calc R .
C18 C 0.0603(5) 0.3210(4) 0.5569(4) 0.0281(12) Uani 1 1 d . .
H18 H 0.0113 0.3499 0.5887 0.034 Uiso 1 1 calc R .
C36 C 0.8164(6) 0.2685(4) 0.7627(4) 0.0336(14) Uani 1 1 d . .
H36 H 0.8299 0.2932 0.7109 0.040 Uiso 1 1 calc R .
C34 C 0.3506(6) 0.2900(4) 0.8311(4) 0.0369(14) Uani 1 1 d . .
H34 H 0.2867 0.2503 0.7796 0.044 Uiso 1 1 calc R .
C4 C 0.5549(7) -0.0778(4) 0.6406(4) 0.0400(15) Uani 1 1 d . .
H4 H 0.6149 -0.1097 0.6618 0.048 Uiso 1 1 calc R .
C28 C 0.7931(7) 0.5103(5) 0.9399(5) 0.0490(18) Uani 1 1 d . .
H28 H 0.7981 0.5197 1.0029 0.059 Uiso 1 1 calc R .
C33 C 0.3247(7) 0.2904(5) 0.9167(5) 0.0516(19) Uani 1 1 d . .
H33 H 0.2440 0.2534 0.9234 0.062 Uiso 1 1 calc R .
O9 O 0.5334(6) 0.7283(4) 0.7233(5) 0.095(2) Uani 1 1 d . .
C22 C 0.8059(7) 0.4709(4) 0.5122(5) 0.0429(16) Uani 1 1 d . .
H22 H 0.8660 0.4940 0.4784 0.051 Uiso 1 1 calc R .
C6 C 0.3445(6) -0.0825(4) 0.5459(4) 0.0342(14) Uani 1 1 d . .
C5 C 0.4366(7) -0.1282(4) 0.5810(5) 0.0413(16) Uani 1 1 d . .
H5 H 0.4162 -0.1935 0.5631 0.050 Uiso 1 1 calc R .
C8 C 0.1395(6) -0.0711(4) 0.4595(4) 0.0404(15) Uani 1 1 d . .
H8 H 0.0555 -0.1012 0.4198 0.048 Uiso 1 1 calc R .
C27 C 0.8982(7) 0.5535(5) 0.9076(5) 0.0497(18) Uani 1 1 d . .
H27 H 0.9765 0.5920 0.9496 0.060 Uiso 1 1 calc R .
C26 C 0.8917(6) 0.5421(4) 0.8171(5) 0.0412(16) Uani 1 1 d . .
H26 H 0.9635 0.5739 0.7964 0.049 Uiso 1 1 calc R .
C7 C 0.2196(6) -0.1235(4) 0.4855(4) 0.0418(16) Uani 1 1 d . .
H7 H 0.1904 -0.1885 0.4625 0.050 Uiso 1 1 calc R .
C17 C -0.1583(7) 0.2635(5) 0.3288(4) 0.0479(17) Uani 1 1 d . .
H17A H -0.1022 0.2883 0.2904 0.072 Uiso 1 1 calc GR .
H17B H -0.2423 0.2754 0.3104 0.072 Uiso 1 1 calc GR .
H17C H -0.1727 0.1965 0.3220 0.072 Uiso 1 1 calc GR .
C31 C 0.5374(8) 0.3996(6) 0.9808(5) 0.0526(19) Uani 1 1 d . .
H31 H 0.6042 0.4368 1.0321 0.063 Uiso 1 1 calc R .
O7 O 0.3307(7) 0.5099(6) 0.8086(5) 0.105(2) Uani 1 1 d . U
C37 C 0.9216(6) 0.2641(4) 0.8276(5) 0.0443(17) Uani 1 1 d . .
H37 H 1.0070 0.2851 0.8194 0.053 Uiso 1 1 calc R .
C38 C 0.9041(6) 0.2296(4) 0.9041(5) 0.0431(16) Uani 1 1 d . .
C32 C 0.4223(8) 0.3474(6) 0.9919(5) 0.060(2) Uani 1 1 d . .
H32 H 0.4082 0.3495 1.0508 0.072 Uiso 1 1 calc R .
C39 C 1.0005(9) 0.1940(7) 1.0450(6) 0.086(3) Uani 1 1 d . .
H39A H 0.9510 0.1279 1.0289 0.128 Uiso 1 1 calc GR .
H39B H 0.9536 0.2284 1.0766 0.128 Uiso 1 1 calc GR .
H39C H 1.0867 0.2026 1.0846 0.128 Uiso 1 1 calc GR .
O5 O 0.1157(9) 0.4427(6) 0.7963(6) 0.133(3) Uani 1 1 d . U
O13 O 0.4584(10) 0.0965(6) 0.9667(6) 0.136(3) Uani 1 1 d . .
O12 O 0.1099(8) 0.1103(6) 0.7223(7) 0.147(4) Uani 1 1 d . .
C43 C 0.0943(12) 0.0446(7) 0.7594(7) 0.090(3) Uani 1 1 d . .
C46 C 0.4619(12) 0.1096(7) 1.0482(8) 0.092(3) Uani 1 1 d . .
C44 C -0.0247(13) 0.0112(8) 0.7913(10) 0.125(5) Uani 1 1 d . .
H44A H -0.0830 0.0484 0.7754 0.188 Uiso 1 1 calc GR .
H44B H -0.0004 0.0170 0.8572 0.188 Uiso 1 1 calc GR .
H44C H -0.0695 -0.0541 0.7624 0.188 Uiso 1 1 calc GR .
C45 C 0.3388(13) 0.0715(9) 1.0774(9) 0.145(6) Uani 1 1 d . .
H45A H 0.3498 0.0243 1.1132 0.218 Uiso 1 1 calc GR .
H45B H 0.2656 0.0434 1.0238 0.218 Uiso 1 1 calc GR .
H45C H 0.3213 0.1219 1.1143 0.218 Uiso 1 1 calc GR .
C47 C 0.5799(12) 0.1574(12) 1.1155(10) 0.169(8) Uani 1 1 d . .
H47A H 0.6108 0.2217 1.1080 0.254 Uiso 1 1 calc GR .
H47B H 0.6460 0.1266 1.1090 0.254 Uiso 1 1 calc GR .
H47C H 0.5642 0.1568 1.1757 0.254 Uiso 1 1 calc GR .
C42 C 0.1930(16) -0.0032(10) 0.7752(11) 0.156(6) Uani 1 1 d . .
H42A H 0.2743 0.0401 0.8150 0.234 Uiso 1 1 calc GR .
H42B H 0.2086 -0.0262 0.7173 0.234 Uiso 1 1 calc GR .
H42C H 0.1624 -0.0555 0.8040 0.234 Uiso 1 1 calc GR .

loop_
_atom_site_aniso_label
_atom_site_aniso_U_11
_atom_site_aniso_U_22
_atom_site_aniso_U_33
_atom_site_aniso_U_23
_atom_site_aniso_U_13
_atom_site_aniso_U_12
Ru1 0.0219(2) 0.0179(2) 0.0239(2) 0.00548(17) 0.00524(17) 0.00620(17)
Cl2 0.0545(10) 0.0352(8) 0.0358(8) 0.0145(7) 0.0155(7) 0.0156(7)
Cl1 0.0443(9) 0.0558(10) 0.0391(9) 0.0180(7) 0.0195(7) 0.0270(8)
O2 0.034(2) 0.025(2) 0.039(2) 0.0059(17) 0.0116(18) 0.0100(17)
N1 0.026(2) 0.022(2) 0.027(2) 0.0062(19) 0.007(2) 0.0055(19)
N2 0.031(3) 0.019(2) 0.028(2) 0.0098(19) 0.009(2) 0.0089(19)
N4 0.030(3) 0.021(2) 0.035(3) 0.003(2) 0.003(2) 0.012(2)
O1 0.035(2) 0.040(2) 0.042(3) 0.005(2) -0.0016(19) 0.0173(19)
N3 0.024(2) 0.017(2) 0.038(3) 0.006(2) 0.011(2) 0.0077(18)
N5 0.038(3) 0.027(3) 0.031(3) 0.011(2) 0.012(2) 0.014(2)
O8 0.062(3) 0.035(3) 0.049(3) 0.007(2) 0.020(2) 0.012(2)
O6 0.045(3) 0.071(3) 0.052(3) -0.011(3) 0.007(2) 0.028(3)
C13 0.026(3) 0.019(3) 0.027(3) 0.006(2) 0.006(2) 0.005(2)
O3 0.042(3) 0.066(3) 0.066(3) 0.028(3) -0.016(3) 0.007(2)
C11 0.024(3) 0.020(3) 0.029(3) 0.008(2) 0.012(2) 0.004(2)
C1 0.028(3) 0.022(3) 0.026(3) 0.009(2) 0.010(2) 0.009(2)
C2 0.033(3) 0.023(3) 0.032(3) 0.010(2) 0.015(3) 0.009(2)
C10 0.033(3) 0.022(3) 0.031(3) 0.007(2) 0.012(2) 0.006(2)
C35 0.032(3) 0.017(3) 0.027(3) 0.005(2) 0.004(2) 0.008(2)
C12 0.034(3) 0.023(3) 0.030(3) 0.008(2) 0.015(3) 0.007(2)
C9 0.030(3) 0.032(3) 0.037(3) 0.005(3) 0.007(3) 0.003(3)
C30 0.043(4) 0.043(4) 0.024(3) 0.006(3) 0.004(3) 0.024(3)
C19 0.027(3) 0.022(3) 0.030(3) 0.004(2) 0.004(2) 0.005(2)
C20 0.036(3) 0.022(3) 0.037(3) 0.007(2) 0.010(3) 0.010(2)
C24 0.025(3) 0.017(3) 0.046(4) 0.007(2) 0.010(3) 0.010(2)
C15 0.032(3) 0.034(3) 0.026(3) 0.008(2) 0.001(2) 0.007(3)
O10 0.087(4) 0.057(3) 0.062(4) -0.001(3) 0.033(3) -0.013(3)
C3 0.043(4) 0.025(3) 0.041(4) 0.010(3) 0.017(3) 0.014(3)
C41 0.034(3) 0.034(3) 0.039(3) 0.010(3) 0.007(3) 0.009(3)
O11 0.113(5) 0.079(4) 0.049(3) 0.035(3) 0.033(3) 0.030(4)
C25 0.021(3) 0.022(3) 0.050(4) 0.008(3) 0.006(3) 0.007(2)
C14 0.031(3) 0.028(3) 0.034(3) 0.011(2) 0.013(3) 0.008(2)
O4 0.108(5) 0.075(4) 0.043(3) 0.009(3) -0.006(3) 0.044(4)
C29 0.041(4) 0.029(3) 0.038(3) 0.003(3) 0.006(3) 0.019(3)
C16 0.029(3) 0.026(3) 0.035(3) 0.010(2) 0.002(3) 0.005(2)
C21 0.049(4) 0.038(4) 0.043(4) 0.023(3) 0.024(3) 0.024(3)
C23 0.033(3) 0.025(3) 0.072(5) 0.022(3) 0.020(3) 0.011(3)
C40 0.052(4) 0.043(4) 0.028(3) 0.013(3) 0.000(3) 0.013(3)
C18 0.028(3) 0.019(3) 0.039(3) 0.007(2) 0.014(3) 0.007(2)
C36 0.034(3) 0.030(3) 0.041(3) 0.018(3) 0.012(3) 0.011(3)
C34 0.037(3) 0.045(4) 0.036(3) 0.016(3) 0.010(3) 0.021(3)
C4 0.051(4) 0.031(3) 0.048(4) 0.017(3) 0.019(3) 0.021(3)
C28 0.057(5) 0.043(4) 0.037(4) -0.001(3) -0.014(3) 0.022(3)
C33 0.049(4) 0.067(5) 0.059(5) 0.034(4) 0.031(4) 0.029(4)
O9 0.077(4) 0.071(4) 0.131(6) -0.008(4) -0.007(4) 0.051(4)
C22 0.046(4) 0.038(4) 0.061(5) 0.023(3) 0.031(3) 0.019(3)
C6 0.044(4) 0.023(3) 0.039(3) 0.004(3) 0.023(3) 0.007(3)
C5 0.056(4) 0.020(3) 0.055(4) 0.007(3) 0.028(3) 0.014(3)
C8 0.036(3) 0.036(4) 0.038(4) 0.001(3) 0.008(3) -0.003(3)
C27 0.037(4) 0.034(4) 0.060(5) -0.001(3) -0.010(3) 0.004(3)
C26 0.026(3) 0.029(3) 0.063(5) 0.006(3) 0.004(3) 0.007(3)
C7 0.045(4) 0.027(3) 0.049(4) 0.001(3) 0.016(3) 0.003(3)
C17 0.045(4) 0.048(4) 0.043(4) 0.007(3) -0.007(3) 0.017(3)
C31 0.058(5) 0.072(5) 0.035(4) 0.008(4) 0.010(3) 0.034(4)
O7 0.092(4) 0.149(4) 0.083(4) -0.008(3) 0.015(3) 0.075(3)
C37 0.026(3) 0.041(4) 0.062(5) 0.019(3) 0.003(3) 0.007(3)
C38 0.037(4) 0.033(4) 0.050(4) 0.012(3) -0.004(3) 0.006(3)
C32 0.078(6) 0.085(6) 0.038(4) 0.026(4) 0.028(4) 0.043(5)
C39 0.072(6) 0.079(6) 0.080(6) 0.041(5) -0.024(5) 0.001(5)
O5 0.157(5) 0.108(4) 0.150(5) 0.037(4) 0.083(4) 0.025(4)
O13 0.181(9) 0.121(7) 0.099(6) 0.017(5) 0.068(6) 0.011(6)
O12 0.106(6) 0.122(7) 0.163(9) 0.074(7) -0.034(6) -0.019(5)
C43 0.109(9) 0.058(6) 0.080(7) 0.021(5) 0.000(6) 0.005(6)
C46 0.124(10) 0.079(7) 0.079(7) 0.008(6) 0.051(7) 0.025(6)
C44 0.119(10) 0.079(8) 0.185(14) 0.036(8) 0.059(10) 0.021(7)
C45 0.141(12) 0.115(10) 0.133(11) -0.024(8) 0.065(10) -0.039(9)
C47 0.077(9) 0.245(19) 0.126(11) -0.072(12) 0.015(8) 0.012(10)
C42 0.188(16) 0.125(12) 0.165(14) -0.006(10) 0.035(12) 0.088(12)

loop_
_atom_type_symbol
_atom_type_description
_atom_type_scat_dispersion_real
_atom_type_scat_dispersion_imag
_atom_type_scat_source
C C 0.0033 0.0016 'International Tables Vol C Tables 4.2.6.8 and 6.1.1.4'
H H 0.0000 0.0000 'International Tables Vol C Tables 4.2.6.8 and 6.1.1.4'
Cl Cl 0.1484 0.1585 'International Tables Vol C Tables 4.2.6.8 and 6.1.1.4'
N N 0.0061 0.0033 'International Tables Vol C Tables 4.2.6.8 and 6.1.1.4'
O O 0.0106 0.0060 'International Tables Vol C Tables 4.2.6.8 and 6.1.1.4'
Ru Ru -1.2594 0.8363 'International Tables Vol C Tables 4.2.6.8 and 6.1.1.4'

loop_
_geom_angle_atom_site_label_1
_geom_angle_atom_site_label_2
_geom_angle_atom_site_label_3
_geom_angle
N1 Ru1 O2 174.13(16)
N1 Ru1 N2 79.14(18)
N1 Ru1 N3 94.56(18)
N1 Ru1 N5 90.28(18)
N2 Ru1 O2 95.38(17)
N2 Ru1 N3 100.63(18)
N4 Ru1 O2 90.20(17)
N4 Ru1 N1 95.26(18)
N4 Ru1 N2 174.37(17)
N4 Ru1 N3 79.2(2)
N4 Ru1 N5 79.4(2)
N3 Ru1 O2 84.33(16)
N5 Ru1 O2 92.84(17)
N5 Ru1 N2 100.97(19)
N5 Ru1 N3 158.39(18)
O10 Cl2 O8 111.4(3)
O10 Cl2 O9 108.1(4)
O11 Cl2 O8 108.7(3)
O11 Cl2 O10 110.2(4)
O11 Cl2 O9 111.1(4)
O9 Cl2 O8 107.2(3)
O4 Cl1 O6 112.6(3)
O4 Cl1 O7 110.7(4)
O4 Cl1 O5 105.6(5)
O7 Cl1 O6 112.3(4)
O5 Cl1 O6 108.7(4)
O5 Cl1 O7 106.5(6)
Ru1 O2 H2A 111.2
Ru1 O2 H2B 110.9
H2A O2 H2B 107.8
C1 N1 Ru1 115.9(4)
C1 N1 C35 118.6(4)
C35 N1 Ru1 125.1(3)
C13 N2 Ru1 125.5(3)
C11 N2 Ru1 113.9(4)
C11 N2 C13 120.6(4)
C25 N4 Ru1 118.4(4)
C29 N4 Ru1 119.1(4)
C29 N4 C25 122.4(5)
C16 O1 C17 117.5(5)
C20 N3 Ru1 127.2(4)
C20 N3 C24 119.0(5)
C24 N3 Ru1 113.8(4)
C30 N5 Ru1 112.9(4)
C34 N5 Ru1 128.1(4)
C34 N5 C30 118.9(5)
C19 C13 N2 119.4(5)
C14 C13 N2 120.8(5)
C14 C13 C19 119.8(5)
C38 O3 C39 117.5(6)
N2 C11 C1 115.0(5)
N2 C11 C10 137.4(5)
C1 C11 C10 107.4(5)
N1 C1 C11 116.1(5)
N1 C1 C2 134.7(5)
C2 C1 C11 109.2(5)
C12 C2 C1 104.7(5)
C3 C2 C1 135.6(5)
C3 C2 C12 119.7(5)
C12 C10 C11 104.5(5)
C9 C10 C11 137.6(5)
C9 C10 C12 117.8(5)
C41 C35 N1 119.0(5)
C41 C35 C36 119.8(5)
C36 C35 N1 121.2(5)
C2 C12 C10 114.1(5)
C6 C12 C2 122.5(5)
C6 C12 C10 123.4(5)
C10 C9 H9 120.4
C10 C9 C8 119.3(6)
C8 C9 H9 120.4
N5 C30 C29 116.0(5)
N5 C30 C31 120.3(6)
C31 C30 C29 123.6(6)
C13 C19 H19 119.9
C18 C19 C13 120.2(5)
C18 C19 H19 119.9
N3 C20 H20 118.9
N3 C20 C21 122.3(6)
C21 C20 H20 118.9
N3 C24 C25 114.8(5)
N3 C24 C23 120.0(6)
C23 C24 C25 125.2(5)
C14 C15 H15 120.6
C16 C15 H15 120.6
C16 C15 C14 118.7(5)
C2 C3 H3 120.7
C2 C3 C4 118.6(6)
C4 C3 H3 120.7
C35 C41 H41 120.0
C35 C41 C40 120.1(6)
C40 C41 H41 120.0
N4 C25 C24 113.7(5)
N4 C25 C26 118.9(6)
C26 C25 C24 127.4(6)
C13 C14 C15 120.8(5)
C13 C14 H14 119.6
C15 C14 H14 119.6
N4 C29 C30 112.6(5)
N4 C29 C28 119.8(6)
C28 C29 C30 127.6(6)
O1 C16 C15 124.1(5)
O1 C16 C18 115.3(5)
C15 C16 C18 120.6(5)
C20 C21 H21 120.4
C22 C21 C20 119.2(6)
C22 C21 H21 120.4
C24 C23 H23 120.0
C22 C23 C24 120.1(6)
C22 C23 H23 120.0
C41 C40 H40 120.0
C38 C40 C41 120.0(6)
C38 C40 H40 120.0
C19 C18 C16 119.8(5)
C19 C18 H18 120.1
C16 C18 H18 120.1
C35 C36 H36 120.2
C37 C36 C35 119.5(6)
C37 C36 H36 120.2
N5 C34 H34 118.6
N5 C34 C33 122.7(6)
C33 C34 H34 118.6
C3 C4 H4 118.8
C5 C4 C3 122.5(6)
C5 C4 H4 118.8
C29 C28 H28 121.1
C27 C28 C29 117.8(6)
C27 C28 H28 121.1
C34 C33 H33 121.2
C32 C33 C34 117.5(7)
C32 C33 H33 121.2
C21 C22 C23 119.4(6)
C21 C22 H22 120.3
C23 C22 H22 120.3
C12 C6 C5 116.2(6)
C12 C6 C7 116.2(6)
C7 C6 C5 127.6(6)
C4 C5 C6 120.5(6)
C4 C5 H5 119.7
C6 C5 H5 119.7
C9 C8 H8 119.0
C7 C8 C9 122.0(6)
C7 C8 H8 119.0
C28 C27 H27 119.1
C26 C27 C28 121.8(6)
C26 C27 H27 119.1
C25 C26 H26 120.4
C27 C26 C25 119.3(6)
C27 C26 H26 120.4
C6 C7 H7 119.3
C8 C7 C6 121.3(6)
C8 C7 H7 119.3
O1 C17 H17A 109.5
O1 C17 H17B 109.5
O1 C17 H17C 109.5
H17A C17 H17B 109.5
H17A C17 H17C 109.5
H17B C17 H17C 109.5
C30 C31 H31 119.9
C32 C31 C30 120.3(7)
C32 C31 H31 119.9
C36 C37 H37 119.5
C38 C37 C36 121.1(6)
C38 C37 H37 119.5
C40 C38 O3 124.2(6)
C37 C38 O3 116.3(6)
C37 C38 C40 119.5(6)
C33 C32 H32 119.9
C31 C32 C33 120.2(7)
C31 C32 H32 119.9
O3 C39 H39A 109.5
O3 C39 H39B 109.5
O3 C39 H39C 109.5
H39A C39 H39B 109.5
H39A C39 H39C 109.5
H39B C39 H39C 109.5
O12 C43 C44 121.0(13)
O12 C43 C42 121.0(14)
C42 C43 C44 118.0(11)
O13 C46 C45 119.3(12)
O13 C46 C47 121.6(12)
C47 C46 C45 119.1(11)
C43 C44 H44A 109.5
C43 C44 H44B 109.5
C43 C44 H44C 109.5
H44A C44 H44B 109.5
H44A C44 H44C 109.5
H44B C44 H44C 109.5
C46 C45 H45A 109.5
C46 C45 H45B 109.5
C46 C45 H45C 109.5
H45A C45 H45B 109.5
H45A C45 H45C 109.5
H45B C45 H45C 109.5
C46 C47 H47A 109.5
C46 C47 H47B 109.5
C46 C47 H47C 109.5
H47A C47 H47B 109.5
H47A C47 H47C 109.5
H47B C47 H47C 109.5
C43 C42 H42A 109.5
C43 C42 H42B 109.5
C43 C42 H42C 109.5
H42A C42 H42B 109.5
H42A C42 H42C 109.5
H42B C42 H42C 109.5

loop_
_geom_bond_atom_site_label_1
_geom_bond_atom_site_label_2
_geom_bond_distance
Ru1 O2 2.149(4)
Ru1 N1 2.009(5)
Ru1 N2 2.084(5)
Ru1 N4 1.983(5)
Ru1 N3 2.095(5)
Ru1 N5 2.079(5)
Cl2 O8 1.461(5)
Cl2 O10 1.422(5)
Cl2 O11 1.411(5)
Cl2 O9 1.437(6)
Cl1 O6 1.433(5)
Cl1 O4 1.392(5)
Cl1 O7 1.421(7)
Cl1 O5 1.412(8)
O2 H2A 0.8983
O2 H2B 0.8973
N1 C1 1.314(7)
N1 C35 1.450(7)
N2 C13 1.459(7)
N2 C11 1.315(7)
N4 C25 1.367(7)
N4 C29 1.353(8)
O1 C16 1.380(7)
O1 C17 1.447(7)
N3 C20 1.350(7)
N3 C24 1.373(7)
N5 C30 1.379(7)
N5 C34 1.348(8)
C13 C19 1.397(8)
C13 C14 1.385(8)
O3 C38 1.382(8)
O3 C39 1.434(10)
C11 C1 1.476(8)
C11 C10 1.485(7)
C1 C2 1.467(7)
C2 C12 1.423(8)
C2 C3 1.382(8)
C10 C12 1.442(8)
C10 C9 1.386(8)
C35 C41 1.386(8)
C35 C36 1.390(8)
C12 C6 1.411(8)
C9 H9 0.9500
C9 C8 1.420(8)
C30 C29 1.471(9)
C30 C31 1.401(9)
C19 H19 0.9500
C19 C18 1.378(8)
C20 H20 0.9500
C20 C21 1.392(8)
C24 C25 1.476(8)
C24 C23 1.398(8)
C15 H15 0.9500
C15 C14 1.400(8)
C15 C16 1.391(8)
C3 H3 0.9500
C3 C4 1.407(8)
C41 H41 0.9500
C41 C40 1.400(9)
C25 C26 1.400(8)
C14 H14 0.9500
C29 C28 1.407(9)
C16 C18 1.402(8)
C21 H21 0.9500
C21 C22 1.369(9)
C23 H23 0.9500
C23 C22 1.387(10)
C40 H40 0.9500
C40 C38 1.382(9)
C18 H18 0.9500
C36 H36 0.9500
C36 C37 1.387(9)
C34 H34 0.9500
C34 C33 1.406(9)
C4 H4 0.9500
C4 C5 1.381(9)
C28 H28 0.9500
C28 C27 1.393(10)
C33 H33 0.9500
C33 C32 1.403(11)
C22 H22 0.9500
C6 C5 1.434(9)
C6 C7 1.414(9)
C5 H5 0.9500
C8 H8 0.9500
C8 C7 1.376(9)
C27 H27 0.9500
C27 C26 1.367(10)
C26 H26 0.9500
C7 H7 0.9500
C17 H17A 0.9800
C17 H17B 0.9800
C17 H17C 0.9800
C31 H31 0.9500
C31 C32 1.363(11)
C37 H37 0.9500
C37 C38 1.382(9)
C32 H32 0.9500
C39 H39A 0.9800
C39 H39B 0.9800
C39 H39C 0.9800
O13 C46 1.236(12)
O12 C43 1.209(11)
C43 C44 1.482(16)
C43 C42 1.460(16)
C46 C45 1.509(15)
C46 C47 1.423(15)
C44 H44A 0.9800
C44 H44B 0.9800
C44 H44C 0.9800
C45 H45A 0.9800
C45 H45B 0.9800
C45 H45C 0.9800
C47 H47A 0.9800
C47 H47B 0.9800
C47 H47C 0.9800
C42 H42A 0.9800
C42 H42B 0.9800
C42 H42C 0.9800

loop_
_geom_torsion_atom_site_label_1
_geom_torsion_atom_site_label_2
_geom_torsion_atom_site_label_3
_geom_torsion_atom_site_label_4
_geom_torsion
Ru1 N1 C1 C11 -1.3(6)
Ru1 N1 C1 C2 -179.1(5)
Ru1 N1 C35 C41 97.0(5)
Ru1 N1 C35 C36 -81.2(6)
Ru1 N2 C13 C19 -52.4(6)
Ru1 N2 C13 C14 125.1(5)
Ru1 N2 C11 C1 2.2(6)
Ru1 N2 C11 C10 175.6(5)
Ru1 N4 C25 C24 3.3(6)
Ru1 N4 C25 C26 -177.3(4)
Ru1 N4 C29 C30 -2.7(6)
Ru1 N4 C29 C28 176.4(4)
Ru1 N3 C20 C21 -178.3(4)
Ru1 N3 C24 C25 -1.8(6)
Ru1 N3 C24 C23 177.6(4)
Ru1 N5 C30 C29 -0.1(6)
Ru1 N5 C30 C31 -178.2(5)
Ru1 N5 C34 C33 179.4(5)
N1 C1 C2 C12 176.1(6)
N1 C1 C2 C3 -2.6(11)
N1 C35 C41 C40 -180.0(5)
N1 C35 C36 C37 -179.7(5)
N2 C13 C19 C18 -179.1(5)
N2 C13 C14 C15 179.7(5)
N2 C11 C1 N1 -0.6(7)
N2 C11 C1 C2 177.7(4)
N2 C11 C10 C12 -175.6(6)
N2 C11 C10 C9 1.1(12)
N4 C25 C26 C27 1.5(9)
N4 C29 C28 C27 0.3(9)
O1 C16 C18 C19 -179.7(5)
N3 C20 C21 C22 -0.2(9)
N3 C24 C25 N4 -0.8(7)
N3 C24 C25 C26 179.9(5)
N3 C24 C23 C22 1.6(8)
N5 C30 C29 N4 1.7(7)
N5 C30 C29 C28 -177.3(6)
N5 C30 C31 C32 -1.2(10)
N5 C34 C33 C32 -2.1(10)
C13 N2 C11 C1 -178.3(4)
C13 N2 C11 C10 -4.9(9)
C13 C19 C18 C16 -1.2(8)
C11 N2 C13 C19 128.2(5)
C11 N2 C13 C14 -54.4(7)
C11 C1 C2 C12 -1.8(6)
C11 C1 C2 C3 179.5(6)
C11 C10 C12 C2 0.7(6)
C11 C10 C12 C6 178.6(5)
C11 C10 C9 C8 -177.6(6)
C1 N1 C35 C41 -75.2(7)
C1 N1 C35 C36 106.6(6)
C1 C11 C10 C12 -1.8(6)
C1 C11 C10 C9 174.9(7)
C1 C2 C12 C10 0.7(6)
C1 C2 C12 C6 -177.3(5)
C1 C2 C3 C4 178.2(6)
C2 C12 C6 C5 -1.5(8)
C2 C12 C6 C7 177.9(5)
C2 C3 C4 C5 -1.2(9)
C10 C11 C1 N1 -176.0(5)
C10 C11 C1 C2 2.3(6)
C10 C12 C6 C5 -179.3(5)
C10 C12 C6 C7 0.1(8)
C10 C9 C8 C7 0.1(9)
C35 N1 C1 C11 171.6(5)
C35 N1 C1 C2 -6.2(9)
C35 C41 C40 C38 0.4(9)
C35 C36 C37 C38 -1.1(10)
C12 C2 C3 C4 -0.2(8)
C12 C10 C9 C8 -1.2(8)
C12 C6 C5 C4 0.1(9)
C12 C6 C7 C8 -1.3(9)
C9 C10 C12 C2 -176.8(5)
C9 C10 C12 C6 1.1(8)
C9 C8 C7 C6 1.3(10)
C30 N5 C34 C33 2.6(9)
C30 C29 C28 C27 179.2(6)
C30 C31 C32 C33 1.8(11)
C19 C13 C14 C15 -2.9(8)
C20 N3 C24 C25 177.5(5)
C20 N3 C24 C23 -3.1(8)
C20 C21 C22 C23 -1.3(9)
C24 N3 C20 C21 2.5(8)
C24 C25 C26 C27 -179.3(6)
C24 C23 C22 C21 0.6(9)
C15 C16 C18 C19 -1.5(8)
C3 C2 C12 C10 179.6(5)
C3 C2 C12 C6 1.6(8)
C3 C4 C5 C6 1.3(10)
C41 C35 C36 C37 2.1(9)
C41 C40 C38 O3 -179.3(6)
C41 C40 C38 C37 0.6(10)
C25 N4 C29 C30 179.9(5)
C25 N4 C29 C28 -1.0(8)
C25 C24 C23 C22 -179.1(5)
C14 C13 C19 C18 3.4(8)
C14 C15 C16 O1 -179.9(5)
C14 C15 C16 C18 2.0(8)
C29 N4 C25 C24 -179.2(5)
C29 N4 C25 C26 0.1(8)
C29 C30 C31 C32 -179.2(6)
C29 C28 C27 C26 1.3(10)
C16 C15 C14 C13 0.2(8)
C23 C24 C25 N4 179.8(5)
C23 C24 C25 C26 0.5(9)
C36 C35 C41 C40 -1.8(9)
C36 C37 C38 O3 179.6(6)
C36 C37 C38 C40 -0.3(10)
C34 N5 C30 C29 177.2(5)
C34 N5 C30 C31 -1.0(9)
C34 C33 C32 C31 -0.2(11)
C28 C27 C26 C25 -2.2(10)
C5 C6 C7 C8 178.0(6)
C7 C6 C5 C4 -179.3(6)
C17 O1 C16 C15 14.0(8)
C17 O1 C16 C18 -167.9(5)
C31 C30 C29 N4 179.8(6)
C31 C30 C29 C28 0.8(10)
C39 O3 C38 C40 -1.2(10)
C39 O3 C38 C37 178.9(7)
